data_7225474
loop_
_publ_author_name
'de la Cerda-Pedro, J. E.'
'Arcos-Ramos, R.'
'Maldonado-Dom\'inguez, M.'
'Rojas-Lima, S.'
'Romero-\'Avila, M.'
'Carre\'on-Castro, M. P.'
'Santillan, R.'
'Farf\'an, N.'
'L\'opez-Ruiz, H.'

_publ_section_title
;
 Engineering organic semiconducting solids. Multicomponent access to
 crystalline 3-(4-aryl-1,2,3-triazolyl)coumarins
;
_journal_issue 29
_journal_name_full CrystEngComm
_journal_page_first 5562
_journal_paper_doi 10.1039/C6CE01041E
_journal_volume 18
_journal_year 2016
_chemical_formula_moiety 'C21 H20 N4 O2'
_chemical_formula_sum 'C21 H20 N4 O2'
_chemical_formula_weight 360.41
_chemical_melting_point 529
_chemical_name_common 5f
_chemical_name_systematic 7-(diethylamino)-3-(4-phenyl-1H-1,2,3-triazol-1-yl)-2H-chromen-2-one
_space_group_crystal_system monoclinic
_space_group_IT_number 14
_space_group_name_Hall '-P 2ybc'
_space_group_name_H-M_alt 'P 1 21/c 1'
_symmetry_space_group_name_Hall '-P 2ybc'
_symmetry_space_group_name_H-M 'P 1 21/c 1'
_atom_sites_solution_hydrogens geom
_atom_sites_solution_primary direct
_atom_sites_solution_secondary difmap
_audit_creation_date 2015-11-07
_audit_creation_method
;
Olex2 1.2
(compiled 2014.09.19 svn.r3010 for OlexSys, GUI svn.r4874)
;
_audit_update_record
;
2016-02-24 deposited with the CCDC.
2016-06-03 downloaded from the CCDC.
;
_cell_angle_alpha 90.00
_cell_angle_beta 98.403(3)
_cell_angle_gamma 90.00
_cell_formula_units_Z 4
_cell_length_a 11.7803(4)
_cell_length_b 19.8443(6)
_cell_length_c 7.6437(2)
_cell_measurement_reflns_used 4661
_cell_measurement_temperature 293(2)
_cell_measurement_theta_max 77.0220
_cell_measurement_theta_min 3.7630
_cell_volume 1767.70(9)
_computing_cell_refinement
;
CrysAlisPro, Agilent Technologies,
Version 1.171.36.24 (release 03-12-2012 CrysAlis171 .NET)
(compiled Dec  3 2012,18:21:49)
;
_computing_data_collection
;
CrysAlisPro, Agilent Technologies,
Version 1.171.36.24 (release 03-12-2012 CrysAlis171 .NET)
(compiled Dec  3 2012,18:21:49)
;
_computing_data_reduction
;
CrysAlisPro, Agilent Technologies,
Version 1.171.36.24 (release 03-12-2012 CrysAlis171 .NET)
(compiled Dec  3 2012,18:21:49)
;
_computing_molecular_graphics 'Olex2 (Dolomanov et al., 2009)'
_computing_publication_material 'Olex2 (Dolomanov et al., 2009)'
_computing_structure_refinement 'XL (Sheldrick, 2008)'
_computing_structure_solution 'XS (Sheldrick, 2008)'
_diffrn_ambient_temperature 293(2)
_diffrn_detector_area_resol_mean 10.3659
_diffrn_measured_fraction_theta_full 0.999
_diffrn_measured_fraction_theta_max 0.999
_diffrn_measurement_details
;
  1 omega  -71.00    8.00   1.0000    2.9800
omega____ theta____ kappa____ phi______ frames
    -      -41.4254   57.0000  -60.0000 79

  2 omega -114.00  -85.00   1.0000    2.9800
omega____ theta____ kappa____ phi______ frames
    -      -41.4254  -99.0000  -90.0000 29

  3 omega -121.00  -85.00   1.0000    2.9800
omega____ theta____ kappa____ phi______ frames
    -      -41.4254  -99.0000 -180.0000 36

  4 omega   61.00  129.00   1.0000    2.9800
omega____ theta____ kappa____ phi______ frames
    -       41.4254 -178.0000  120.0000 68

  5 omega   88.00  114.00   1.0000    2.9800
omega____ theta____ kappa____ phi______ frames
    -       41.4254  178.0000 -120.0000 26

  6 omega   48.00   81.00   1.0000   11.9100
omega____ theta____ kappa____ phi______ frames
    -      115.0000  -94.0000  150.0000 33

  7 omega   52.00   95.00   1.0000   11.9100
omega____ theta____ kappa____ phi______ frames
    -      115.0000  -45.0000 -120.0000 43

  8 omega  122.00  178.00   1.0000   11.9100
omega____ theta____ kappa____ phi______ frames
    -      115.0000   61.0000  -90.0000 56

  9 omega   35.00  103.00   1.0000   11.9100
omega____ theta____ kappa____ phi______ frames
    -      115.0000  -94.0000  120.0000 68

 10 omega  110.00  171.00   1.0000   11.9100
omega____ theta____ kappa____ phi______ frames
    -      115.0000  111.0000    0.0000 61

 11 omega  110.00  175.00   1.0000   11.9100
omega____ theta____ kappa____ phi______ frames
    -      115.0000  111.0000 -150.0000 65

 12 omega   63.00   89.00   1.0000   11.9100
omega____ theta____ kappa____ phi______ frames
    -      115.0000  -30.0000  -30.0000 26

 13 omega   59.00   99.00   1.0000   11.9100
omega____ theta____ kappa____ phi______ frames
    -      115.0000 -105.0000   88.0000 40

 14 omega   66.00   93.00   1.0000   11.9100
omega____ theta____ kappa____ phi______ frames
    -      115.0000  -94.0000 -180.0000 27

 15 omega   95.00  177.00   1.0000   11.9100
omega____ theta____ kappa____ phi______ frames
    -      115.0000   30.0000    0.0000 82

 16 omega   40.00   90.00   1.0000   11.9100
omega____ theta____ kappa____ phi______ frames
    -      115.0000  -45.0000  120.0000 50

 17 omega   89.00  117.00   1.0000   11.9100
omega____ theta____ kappa____ phi______ frames
    -      115.0000   61.0000  -90.0000 28

 18 omega -120.00   -8.00   1.0000    2.9800
omega____ theta____ kappa____ phi______ frames
    -      -41.4254  -77.0000  -90.0000 112

 19 omega -124.00  -79.00   1.0000    2.9800
omega____ theta____ kappa____ phi______ frames
    -      -41.4254  -99.0000  -30.0000 45

 20 omega -115.00  -12.00   1.0000    2.9800
omega____ theta____ kappa____ phi______ frames
    -      -41.4254  -57.0000  -30.0000 103

 21 omega -115.00  -12.00   1.0000    2.9800
omega____ theta____ kappa____ phi______ frames
    -      -41.4254  -57.0000   60.0000 103

 22 omega -115.00  -12.00   1.0000    2.9800
omega____ theta____ kappa____ phi______ frames
    -      -41.4254  -57.0000 -180.0000 103

 23 omega   84.00  178.00   1.0000   11.9100
omega____ theta____ kappa____ phi______ frames
    -      115.0000   30.0000   90.0000 94

 24 omega   31.00   71.00   1.0000   11.9100
omega____ theta____ kappa____ phi______ frames
    -      115.0000  -94.0000    0.0000 40

 25 omega   37.00   90.00   1.0000   11.9100
omega____ theta____ kappa____ phi______ frames
    -      115.0000  -30.0000  -60.0000 53

 26 omega   87.00  178.00   1.0000   11.9100
omega____ theta____ kappa____ phi______ frames
    -      115.0000   45.0000 -120.0000 91

 27 omega   84.00  178.00   1.0000   11.9100
omega____ theta____ kappa____ phi______ frames
    -      115.0000   30.0000  -30.0000 94

 28 omega   37.00  116.00   1.0000   11.9100
omega____ theta____ kappa____ phi______ frames
    -      115.0000 -111.0000  -60.0000 79

 29 omega   54.00  178.00   1.0000   11.9100
omega____ theta____ kappa____ phi______ frames
    -      115.0000   15.0000 -150.0000 124
;
_diffrn_measurement_device_type 'Xcalibur, Atlas, Gemini'
_diffrn_measurement_method '\w scans'
_diffrn_orient_matrix_UB_11 0.0862983000
_diffrn_orient_matrix_UB_12 -0.0561935000
_diffrn_orient_matrix_UB_13 0.0645425000
_diffrn_orient_matrix_UB_21 0.0681023000
_diffrn_orient_matrix_UB_22 0.0497220000
_diffrn_orient_matrix_UB_23 0.1301747000
_diffrn_orient_matrix_UB_31 -0.0734677000
_diffrn_orient_matrix_UB_32 -0.0198897000
_diffrn_orient_matrix_UB_33 0.1427942000
_diffrn_radiation_monochromator graphite
_diffrn_radiation_type CuK\a
_diffrn_radiation_wavelength 1.54184
_diffrn_reflns_av_R_equivalents 0.0342
_diffrn_reflns_av_unetI/netI 0.0232
_diffrn_reflns_limit_h_max 14
_diffrn_reflns_limit_h_min -14
_diffrn_reflns_limit_k_max 24
_diffrn_reflns_limit_k_min -24
_diffrn_reflns_limit_l_max 9
_diffrn_reflns_limit_l_min -8
_diffrn_reflns_number 18529
_diffrn_reflns_theta_full 74.45
_diffrn_reflns_theta_max 74.45
_diffrn_reflns_theta_min 3.79
_diffrn_source 'Enhance (Cu) X-ray Source'
_exptl_absorpt_coefficient_mu 0.724
_exptl_absorpt_correction_T_max 1.00000
_exptl_absorpt_correction_T_min 0.32579
_exptl_absorpt_correction_type multi-scan
_exptl_absorpt_process_details
;
CrysAlisPro, Agilent Technologies,
Version 1.171.36.24 (release 03-12-2012 CrysAlis171 .NET)
(compiled Dec  3 2012,18:21:49)
Empirical absorption correction using spherical harmonics,
 implemented in SCALE3 ABSPACK scaling algorithm.
;
_exptl_crystal_colour red
_exptl_crystal_colour_lustre clear
_exptl_crystal_colour_modifier reddish
_exptl_crystal_colour_primary colourless
_exptl_crystal_density_diffrn 1.354
_exptl_crystal_density_method 'not measured'
_exptl_crystal_description prism
_exptl_crystal_F_000 760
_exptl_crystal_recrystallization_method 'Re-crystallisation from solvent: Dichloromethane'
_exptl_crystal_size_max 0.5018
_exptl_crystal_size_mid 0.3403
_exptl_crystal_size_min 0.2714
_refine_diff_density_max 0.368
_refine_diff_density_min -0.211
_refine_diff_density_rms 0.043
_refine_ls_extinction_method none
_refine_ls_goodness_of_fit_ref 1.022
_refine_ls_hydrogen_treatment constr
_refine_ls_matrix_type full
_refine_ls_number_parameters 246
_refine_ls_number_reflns 3616
_refine_ls_number_restraints 0
_refine_ls_restrained_S_all 1.022
_refine_ls_R_factor_all 0.0612
_refine_ls_R_factor_gt 0.0467
_refine_ls_shift/su_max 0.000
_refine_ls_shift/su_mean 0.000
_refine_ls_structure_factor_coef Fsqd
_refine_ls_weighting_details 'calc w=1/[\s^2^(Fo^2^)+(0.0773P)^2^+0.3280P] where P=(Fo^2^+2Fc^2^)/3'
_refine_ls_weighting_scheme calc
_refine_ls_wR_factor_gt 0.1259
_refine_ls_wR_factor_ref 0.1410
_reflns_number_gt 2831
_reflns_number_total 3616
_reflns_threshold_expression >2sigma(I)
_cod_data_source_file c6ce01041e2.cif
_cod_data_source_block 5f
_cod_depositor_comments 'Adding full bibliography for 7225471--7225478.cif.'
_cod_original_cell_volume 1767.69(9)
_cod_database_code 7225474
_reflns_odcompleteness_completeness 99.89
_reflns_odcompleteness_iscentric 1
_reflns_odcompleteness_theta 74.33
_olex2_refinement_description
;
1. Fixed Uiso
 At 1.2 times of:
  All C(H) groups, All C(H,H) groups
 At 1.5 times of:
  All C(H,H,H) groups
2.a Secondary CH2 refined with riding coordinates:
 C17(H17A,H17B), C19(H19A,H19B)
2.b Aromatic/amide H refined with riding coordinates:
 C4(H4), C5(H5), C6(H6), C8(H8), C9(H9), C12(H12), C13(H13), C14(H14),
 C15(H15), C16(H16)
2.c Idealised Me refined as rotating group:
 C18(H18A,H18B,H18C), C20(H20A,H20B,H20C)
;
_olex2_submission_special_instructions 'No special instructions were received'

loop_
_space_group_symop_id
_space_group_symop_operation_xyz
1 'x, y, z'
2 '-x, y+1/2, -z+1/2'
3 '-x, -y, -z'
4 'x, -y-1/2, z-1/2'

loop_
_atom_site_label
_atom_site_type_symbol
_atom_site_fract_x
_atom_site_fract_y
_atom_site_fract_z
_atom_site_U_iso_or_equiv
_atom_site_adp_type
_atom_site_occupancy
_atom_site_calc_flag
_atom_site_refinement_flags_posn
C2 C 0.85655(13) 0.00916(9) 0.2668(2) 0.0413(4) Uani 1 d .
C3 C 0.73708(13) -0.00626(8) 0.1987(2) 0.0389(3) Uani 1 d .
C4 C 0.65074(13) 0.01421(8) 0.2838(2) 0.0410(3) Uani 1 d .
H4 H 0.5752 0.0060 0.2340 0.049 Uiso 1 calc R
C5 C 0.59039(14) 0.06940(8) 0.5507(2) 0.0444(4) Uani 1 d .
H5 H 0.5132 0.0631 0.5071 0.053 Uiso 1 calc R
C6 C 0.61938(14) 0.09902(9) 0.7119(2) 0.0449(4) Uani 1 d .
H6 H 0.5617 0.1123 0.7756 0.054 Uiso 1 calc R
C7 C 0.73601(14) 0.11003(8) 0.7846(2) 0.0425(4) Uani 1 d .
C8 C 0.82037(14) 0.09042(9) 0.6815(2) 0.0443(4) Uani 1 d .
H8 H 0.8976 0.0976 0.7230 0.053 Uiso 1 calc R
C9 C 0.78099(14) -0.05781(8) -0.0860(2) 0.0418(4) Uani 1 d .
H9 H 0.8553 -0.0429 -0.0906 0.050 Uiso 1 calc R
C10 C 0.71439(14) -0.09806(8) -0.2059(2) 0.0408(3) Uani 1 d .
C11 C 0.74051(13) -0.12899(8) -0.3703(2) 0.0393(3) Uani 1 d .
C12 C 0.66065(15) -0.17017(9) -0.4702(2) 0.0478(4) Uani 1 d .
H12 H 0.5899 -0.1779 -0.4334 0.057 Uiso 1 calc R
C13 C 0.68513(17) -0.19986(11) -0.6239(3) 0.0578(5) Uani 1 d .
H13 H 0.6309 -0.2276 -0.6890 0.069 Uiso 1 calc R
C14 C 0.78911(19) -0.18886(11) -0.6816(3) 0.0596(5) Uani 1 d .
H14 H 0.8053 -0.2088 -0.7853 0.071 Uiso 1 calc R
C15 C 0.86907(18) -0.14770(11) -0.5826(3) 0.0581(5) Uani 1 d .
H15 H 0.9395 -0.1400 -0.6204 0.070 Uiso 1 calc R
C16 C 0.84560(15) -0.11781(9) -0.4280(3) 0.0496(4) Uani 1 d .
H16 H 0.9001 -0.0903 -0.3629 0.060 Uiso 1 calc R
C17 C 0.67777(18) 0.16159(10) 1.0508(2) 0.0539(4) Uani 1 d .
H17A H 0.7108 0.1641 1.1745 0.065 Uiso 1 calc R
H17B H 0.6161 0.1288 1.0408 0.065 Uiso 1 calc R
C18 C 0.6270(2) 0.22950(13) 0.9947(3) 0.0745(7) Uani 1 d .
H18A H 0.5948 0.2280 0.8719 0.112 Uiso 1 calc GR
H18B H 0.6860 0.2632 1.0123 0.112 Uiso 1 calc GR
H18C H 0.5680 0.2404 1.0642 0.112 Uiso 1 calc GR
C19 C 0.88593(19) 0.15153(12) 1.0189(3) 0.0632(5) Uani 1 d .
H19A H 0.9329 0.1137 0.9927 0.076 Uiso 1 calc R
H19B H 0.8936 0.1559 1.1465 0.076 Uiso 1 calc R
C20 C 0.9304(3) 0.21461(15) 0.9437(4) 0.0911(9) Uani 1 d .
H20A H 0.9222 0.2110 0.8172 0.137 Uiso 1 calc GR
H20B H 1.0100 0.2204 0.9905 0.137 Uiso 1 calc GR
H20C H 0.8875 0.2527 0.9753 0.137 Uiso 1 calc GR
C21 C 0.67390(13) 0.04810(8) 0.4484(2) 0.0397(3) Uani 1 d .
C22 C 0.78813(13) 0.06064(8) 0.5195(2) 0.0392(3) Uani 1 d .
N1 N 0.71499(11) -0.04458(7) 0.04030(18) 0.0404(3) Uani 1 d .
N2 N 0.61173(13) -0.07578(10) 0.0016(2) 0.0560(4) Uani 1 d .
N3 N 0.61198(13) -0.10770(9) -0.1474(2) 0.0553(4) Uani 1 d .
N4 N 0.76604(13) 0.13705(8) 0.9498(2) 0.0516(4) Uani 1 d .
O1 O 0.87500(9) 0.04332(6) 0.42442(16) 0.0459(3) Uani 1 d .
O2 O 0.93957(10) -0.00356(7) 0.19744(17) 0.0531(3) Uani 1 d .

loop_
_atom_site_aniso_label
_atom_site_aniso_U_11
_atom_site_aniso_U_22
_atom_site_aniso_U_33
_atom_site_aniso_U_23
_atom_site_aniso_U_13
_atom_site_aniso_U_12
C2 0.0367(8) 0.0469(8) 0.0419(8) -0.0016(7) 0.0110(6) 0.0001(6)
C3 0.0373(8) 0.0415(8) 0.0385(8) 0.0005(6) 0.0069(6) 0.0011(6)
C4 0.0324(7) 0.0450(8) 0.0458(8) -0.0001(7) 0.0059(6) 0.0010(6)
C5 0.0335(7) 0.0450(8) 0.0559(10) -0.0047(7) 0.0108(7) 0.0011(6)
C6 0.0386(8) 0.0440(8) 0.0552(10) -0.0061(7) 0.0169(7) 0.0021(6)
C7 0.0428(8) 0.0406(8) 0.0459(9) -0.0016(7) 0.0124(7) -0.0007(6)
C8 0.0352(8) 0.0508(9) 0.0479(9) -0.0055(7) 0.0094(6) -0.0031(7)
C9 0.0371(8) 0.0459(8) 0.0441(8) -0.0016(7) 0.0111(6) -0.0003(6)
C10 0.0379(8) 0.0436(8) 0.0409(8) 0.0013(6) 0.0060(6) 0.0014(6)
C11 0.0380(8) 0.0394(8) 0.0405(8) 0.0022(6) 0.0058(6) 0.0033(6)
C12 0.0408(8) 0.0531(9) 0.0501(10) -0.0045(8) 0.0083(7) -0.0011(7)
C13 0.0554(10) 0.0615(11) 0.0556(11) -0.0176(9) 0.0054(8) -0.0040(9)
C14 0.0665(12) 0.0617(12) 0.0536(11) -0.0102(9) 0.0190(9) 0.0040(9)
C15 0.0545(10) 0.0608(11) 0.0640(12) -0.0048(9) 0.0259(9) -0.0023(9)
C16 0.0439(9) 0.0515(10) 0.0549(10) -0.0049(8) 0.0116(7) -0.0047(7)
C17 0.0601(11) 0.0616(11) 0.0424(9) -0.0035(8) 0.0157(8) 0.0079(9)
C18 0.0961(18) 0.0672(13) 0.0618(13) -0.0057(10) 0.0169(12) 0.0219(12)
C19 0.0622(12) 0.0765(14) 0.0511(11) -0.0113(10) 0.0097(9) -0.0054(10)
C20 0.100(2) 0.0867(18) 0.0923(19) -0.0231(16) 0.0327(16) -0.0331(16)
C21 0.0357(7) 0.0382(8) 0.0462(9) 0.0002(6) 0.0099(6) 0.0014(6)
C22 0.0351(7) 0.0398(8) 0.0449(8) -0.0015(6) 0.0131(6) 0.0002(6)
N1 0.0344(6) 0.0463(7) 0.0411(7) -0.0012(6) 0.0077(5) -0.0003(5)
N2 0.0392(7) 0.0777(11) 0.0526(9) -0.0163(8) 0.0116(6) -0.0093(7)
N3 0.0405(7) 0.0762(11) 0.0506(9) -0.0160(8) 0.0107(6) -0.0087(7)
N4 0.0490(8) 0.0596(9) 0.0483(8) -0.0099(7) 0.0141(6) -0.0022(7)
O1 0.0329(5) 0.0602(7) 0.0463(6) -0.0112(5) 0.0114(5) -0.0043(5)
O2 0.0358(6) 0.0739(9) 0.0519(7) -0.0132(6) 0.0140(5) -0.0013(5)

loop_
_atom_type_symbol
_atom_type_description
_atom_type_scat_dispersion_real
_atom_type_scat_dispersion_imag
_atom_type_scat_source
C C 0.0181 0.0091 'International Tables Vol C Tables 4.2.6.8 and 6.1.1.4'
H H 0.0000 0.0000 'International Tables Vol C Tables 4.2.6.8 and 6.1.1.4'
N N 0.0311 0.0180 'International Tables Vol C Tables 4.2.6.8 and 6.1.1.4'
O O 0.0492 0.0322 'International Tables Vol C Tables 4.2.6.8 and 6.1.1.4'

loop_
_exptl_crystal_face_index_h
_exptl_crystal_face_index_k
_exptl_crystal_face_index_l
_exptl_crystal_face_perp_dist
_exptl_oxdiff_crystal_face_indexfrac_h
_exptl_oxdiff_crystal_face_indexfrac_k
_exptl_oxdiff_crystal_face_indexfrac_l
_exptl_oxdiff_crystal_face_x
_exptl_oxdiff_crystal_face_y
_exptl_oxdiff_crystal_face_z
-7 -4 -1 0.1373 -7.0000 -4.0000 -1.0000 -0.4439 -0.8058 0.4510
-5 -6 -2 0.1643 -5.0000 -6.0000 -2.0000 -0.2234 -0.8992 0.2011
2 4 4 0.1722 2.0000 4.0001 4.0000 0.2060 0.8558 0.3447
7 6 -1 0.1716 7.0000 6.0000 -1.0000 0.2024 0.6449 -0.7764
-5 -9 0 0.1259 -5.0000 -9.0000 0.0000 0.0743 -0.7880 0.5463
4 9 2 0.1522 4.0000 9.0001 2.0000 -0.0315 0.9803 -0.1873
-3 -11 0 0.1186 -3.0000 -11.0000 0.0000 0.3592 -0.7513 0.4392
-1 -13 0 0.1300 -1.0000 -13.0000 -0.0000 0.6442 -0.7145 0.3320
-3 10 3 0.1186 -3.0000 10.0001 3.0000 -0.6272 0.6834 0.4499
5 3 -4 0.1507 5.0000 2.9999 -4.0000 0.0047 -0.0310 -0.9982
1 -13 0 0.1265 1.0000 -13.0001 -0.0000 0.8168 -0.5783 0.1851
-7 0 -1 0.1516 -7.0000 0.0000 -1.0000 -0.6686 -0.6069 0.3715
1 11 3 0.1361 1.0000 11.0001 3.0000 -0.3382 1.0056 0.1361
5 3 -4 0.1507 5.0000 2.9999 -4.0000 0.0047 -0.0310 -0.9982
-4 9 2 0.1116 -4.0000 9.0001 2.0000 -0.7219 0.4354 0.4004
-7 6 1 0.1167 -7.0000 6.0001 1.0000 -0.8767 -0.0482 0.5377
6 -7 0 0.1316 6.0000 -7.0001 -0.0000 0.9111 0.0606 -0.3016
-7 3 1 0.1154 -7.0000 3.0001 1.0000 -0.7081 -0.1974 0.5974
-3 -5 4 0.2287 -3.0000 -4.9999 4.0000 0.2802 0.0678 0.8910
7 0 1 0.1373 7.0000 -0.0000 1.0000 0.6686 0.6069 -0.3715

loop_
_geom_angle_atom_site_label_1
_geom_angle_atom_site_label_2
_geom_angle_atom_site_label_3
_geom_angle
O1 C2 C3 115.96(14)
O2 C2 C3 126.94(16)
O2 C2 O1 117.08(14)
C4 C3 C2 121.39(15)
C4 C3 N1 121.02(14)
N1 C3 C2 117.58(14)
C3 C4 C21 120.69(15)
C6 C5 C21 121.91(15)
C5 C6 C7 121.32(15)
C8 C7 C6 117.32(16)
N4 C7 C6 121.66(15)
N4 C7 C8 121.00(16)
C22 C8 C7 119.83(15)
N1 C9 C10 104.95(14)
C9 C10 C11 130.02(15)
N3 C10 C9 108.05(15)
N3 C10 C11 121.92(15)
C12 C11 C10 120.41(15)
C12 C11 C16 118.83(16)
C16 C11 C10 120.75(15)
C13 C12 C11 120.67(17)
C14 C13 C12 120.67(18)
C13 C14 C15 118.92(18)
C14 C15 C16 120.91(18)
C15 C16 C11 119.99(17)
N4 C17 C18 115.38(18)
N4 C19 C20 113.4(2)
C5 C21 C4 125.17(15)
C22 C21 C4 118.63(15)
C22 C21 C5 116.19(15)
C8 C22 C21 123.39(15)
C8 C22 O1 116.88(14)
O1 C22 C21 119.73(15)
C9 N1 C3 131.30(14)
C9 N1 N2 110.27(14)
N2 N1 C3 118.42(13)
N3 N2 N1 107.17(14)
N2 N3 C10 109.55(15)
C7 N4 C17 120.52(16)
C7 N4 C19 121.01(16)
C19 N4 C17 117.83(16)
C2 O1 C22 123.37(12)

loop_
_geom_bond_atom_site_label_1
_geom_bond_atom_site_label_2
_geom_bond_distance
C2 C3 1.460(2)
C2 O1 1.372(2)
C2 O2 1.206(2)
C3 C4 1.348(2)
C3 N1 1.421(2)
C4 C21 1.417(2)
C5 C6 1.362(2)
C5 C21 1.408(2)
C6 C7 1.422(2)
C7 C8 1.410(2)
C7 N4 1.370(2)
C8 C22 1.375(2)
C9 C10 1.373(2)
C9 N1 1.351(2)
C10 C11 1.470(2)
C10 N3 1.360(2)
C11 C12 1.388(2)
C11 C16 1.391(2)
C12 C13 1.382(3)
C13 C14 1.379(3)
C14 C15 1.385(3)
C15 C16 1.386(3)
C17 C18 1.511(3)
C17 N4 1.466(2)
C19 C20 1.503(4)
C19 N4 1.462(3)
C21 C22 1.398(2)
C22 O1 1.3823(19)
N1 N2 1.359(2)
N2 N3 1.304(2)

loop_
_geom_torsion_atom_site_label_1
_geom_torsion_atom_site_label_2
_geom_torsion_atom_site_label_3
_geom_torsion_atom_site_label_4
_geom_torsion
C2 C3 C4 C21 -3.7(3)
C2 C3 N1 C9 -17.4(3)
C2 C3 N1 N2 161.37(16)
C3 C2 O1 C22 2.3(2)
C3 C4 C21 C5 -177.65(16)
C3 C4 C21 C22 0.8(2)
C3 N1 N2 N3 -179.58(15)
C4 C3 N1 C9 163.49(17)
C4 C3 N1 N2 -17.7(2)
C4 C21 C22 C8 -177.04(16)
C4 C21 C22 O1 3.6(2)
C5 C6 C7 C8 1.3(3)
C5 C6 C7 N4 -177.07(17)
C5 C21 C22 C8 1.6(2)
C5 C21 C22 O1 -177.82(14)
C6 C5 C21 C4 176.91(16)
C6 C5 C21 C22 -1.6(2)
C6 C7 C8 C22 -1.4(3)
C6 C7 N4 C17 -5.9(3)
C6 C7 N4 C19 -176.59(18)
C7 C8 C22 C21 -0.1(3)
C7 C8 C22 O1 179.31(15)
C8 C7 N4 C17 175.72(17)
C8 C7 N4 C19 5.0(3)
C8 C22 O1 C2 175.33(15)
C9 C10 C11 C12 177.98(18)
C9 C10 C11 C16 -1.7(3)
C9 C10 N3 N2 0.0(2)
C9 N1 N2 N3 -0.6(2)
C10 C9 N1 C3 179.36(16)
C10 C9 N1 N2 0.53(19)
C10 C11 C12 C13 -179.40(17)
C10 C11 C16 C15 179.58(17)
C11 C10 N3 N2 179.02(16)
C11 C12 C13 C14 -0.4(3)
C12 C11 C16 C15 -0.1(3)
C12 C13 C14 C15 0.3(3)
C13 C14 C15 C16 -0.1(3)
C14 C15 C16 C11 0.0(3)
C16 C11 C12 C13 0.3(3)
C18 C17 N4 C7 -77.5(2)
C18 C17 N4 C19 93.5(2)
C20 C19 N4 C7 77.2(3)
C20 C19 N4 C17 -93.7(2)
C21 C5 C6 C7 0.2(3)
C21 C22 O1 C2 -5.3(2)
N1 C3 C4 C21 175.34(14)
N1 C9 C10 C11 -179.25(16)
N1 C9 C10 N3 -0.3(2)
N1 N2 N3 C10 0.4(2)
N3 C10 C11 C12 -0.9(3)
N3 C10 C11 C16 179.42(17)
N4 C7 C8 C22 177.06(16)
O1 C2 C3 C4 2.2(2)
O1 C2 C3 N1 -176.90(14)
O2 C2 C3 C4 -175.94(18)
O2 C2 C3 N1 4.9(3)
O2 C2 O1 C22 -179.32(16)
